data_7111989
loop_
_publ_author_name
'Chengyu Wang'
'Chunyi Dong'
'Lingkai Kong'
'Yanli Li'
'Yanzhong Li'

_publ_section_title
;
 ZnCl2-catalyzed chemoselective cascade reactions of enaminones with
 2-furylcarbinols: a versatile process for the synthesis of
 cyclopenta[b]pyrrole derivatives
;
_journal_name_full Chem.Commun.
_journal_page_first 2164
_journal_paper_doi 10.1039/c3cc49191a
_journal_volume 50
_journal_year 2014
_chemical_formula_sum 'C35 H31 N O5'
_chemical_formula_weight 545.61
_chemical_name_systematic
; 
 ? 
;
_space_group_IT_number 14
_symmetry_cell_setting monoclinic
_symmetry_space_group_name_Hall '-P 2yn'
_symmetry_space_group_name_H-M 'P 1 21/n 1'
_atom_sites_solution_hydrogens geom
_atom_sites_solution_primary direct
_atom_sites_solution_secondary difmap
_audit_creation_method SHELXL-97
_cell_angle_alpha 90.00
_cell_angle_beta 113.307(2)
_cell_angle_gamma 90.00
_cell_formula_units_Z 4
_cell_length_a 12.8473(13)
_cell_length_b 14.8635(14)
_cell_length_c 16.0931(16)
_cell_measurement_reflns_used 4971
_cell_measurement_temperature 293(2)
_cell_measurement_theta_max 54.639
_cell_measurement_theta_min 4.408
_cell_volume 2822.3(5)
_computing_cell_refinement 'Bruker SMART'
_computing_data_collection 'Bruker SMART'
_computing_data_reduction 'Bruker SHELXTL'
_computing_molecular_graphics 'Bruker SHELXTL'
_computing_publication_material 'Bruker SHELXTL'
_computing_structure_refinement 'SHELXL-97 (Sheldrick, 1997)'
_computing_structure_solution 'SHELXS-97 (Sheldrick, 1990)'
_diffrn_ambient_temperature 293(2)
_diffrn_measured_fraction_theta_full 0.999
_diffrn_measured_fraction_theta_max 0.999
_diffrn_measurement_device_type 'CCD area detector'
_diffrn_measurement_method 'phi and omega scans'
_diffrn_radiation_monochromator graphite
_diffrn_radiation_source 'fine-focus sealed tube'
_diffrn_radiation_type MoK\a
_diffrn_radiation_wavelength 0.71073
_diffrn_reflns_av_R_equivalents 0.0600
_diffrn_reflns_av_sigmaI/netI 0.0667
_diffrn_reflns_limit_h_max 14
_diffrn_reflns_limit_h_min -15
_diffrn_reflns_limit_k_max 18
_diffrn_reflns_limit_k_min -15
_diffrn_reflns_limit_l_max 19
_diffrn_reflns_limit_l_min -13
_diffrn_reflns_number 16333
_diffrn_reflns_theta_full 25.99
_diffrn_reflns_theta_max 25.99
_diffrn_reflns_theta_min 1.73
_exptl_absorpt_coefficient_mu 0.086
_exptl_absorpt_correction_T_max 1.00000
_exptl_absorpt_correction_T_min 0.33756
_exptl_absorpt_correction_type empirical
_exptl_absorpt_process_details sadabs
_exptl_crystal_colour purple
_exptl_crystal_density_diffrn 1.284
_exptl_crystal_density_method 'not measured'
_exptl_crystal_description prismatic
_exptl_crystal_F_000 1152
_exptl_crystal_size_max 0.276
_exptl_crystal_size_mid 0.254
_exptl_crystal_size_min 0.211
_refine_diff_density_max 0.330
_refine_diff_density_min -0.233
_refine_diff_density_rms 0.062
_refine_ls_extinction_coef 0.0138(15)
_refine_ls_extinction_expression Fc^*^=kFc[1+0.001xFc^2^\l^3^/sin(2\q)]^-1/4^
_refine_ls_extinction_method SHELXL
_refine_ls_goodness_of_fit_ref 1.031
_refine_ls_hydrogen_treatment constr
_refine_ls_matrix_type full
_refine_ls_number_parameters 374
_refine_ls_number_reflns 5526
_refine_ls_number_restraints 0
_refine_ls_restrained_S_all 1.031
_refine_ls_R_factor_all 0.0683
_refine_ls_R_factor_gt 0.0559
_refine_ls_shift/su_max 0.001
_refine_ls_shift/su_mean 0.000
_refine_ls_structure_factor_coef Fsqd
_refine_ls_weighting_details 'calc w=1/[\s^2^(Fo^2^)+(0.0802P)^2^+0.3368P] where P=(Fo^2^+2Fc^2^)/3'
_refine_ls_weighting_scheme calc
_refine_ls_wR_factor_gt 0.1419
_refine_ls_wR_factor_ref 0.1532
_reflns_number_gt 4386
_reflns_number_total 5526
_reflns_threshold_expression >2sigma(I)
_cod_data_source_file c3cc49191a.txt
_cod_data_source_block cd212716
_cod_original_sg_symbol_H-M P2(1)/n
_cod_database_code 7111989

loop_
_symmetry_equiv_pos_as_xyz
'x, y, z'
'-x+1/2, y+1/2, -z+1/2'
'-x, -y, -z'
'x-1/2, -y-1/2, z-1/2'

loop_
_atom_site_label
_atom_site_type_symbol
_atom_site_fract_x
_atom_site_fract_y
_atom_site_fract_z
_atom_site_U_iso_or_equiv
_atom_site_adp_type
_atom_site_occupancy
_atom_site_symmetry_multiplicity
_atom_site_calc_flag
_atom_site_refinement_flags
N1 N 0.27749(11) 0.40975(9) 1.00556(10) 0.0404(3) Uani 1 1 d .
O1 O 0.09554(12) 0.36315(9) 1.15370(10) 0.0598(4) Uani 1 1 d .
O2 O 0.04520(12) 0.21351(9) 0.79627(10) 0.0575(4) Uani 1 1 d .
O3 O 0.64630(10) 0.53072(8) 1.19885(10) 0.0535(4) Uani 1 1 d .
O4 O 0.59141(11) 0.68774(9) 1.11103(11) 0.0602(4) Uani 1 1 d .
O5 O 0.38441(11) 0.71815(9) 0.98817(10) 0.0590(4) Uani 1 1 d .
C1 C 0.09430(13) 0.26345(9) 1.03219(11) 0.0352(4) Uani 1 1 d .
C2 C 0.14718(15) 0.32642(10) 1.11505(12) 0.0413(4) Uani 1 1 d .
C3 C 0.27263(15) 0.33204(12) 1.14062(12) 0.0462(4) Uani 1 1 d .
H3A H 0.3117 0.2840 1.1820 0.055 Uiso 1 1 calc R
H3B H 0.3021 0.3894 1.1690 0.055 Uiso 1 1 calc R
C4 C 0.28669(14) 0.32252(11) 1.05198(12) 0.0405(4) Uani 1 1 d .
H4 H 0.3577 0.2918 1.0605 0.049 Uiso 1 1 calc R
C5 C 0.18157(14) 0.26914(10) 0.98584(12) 0.0379(4) Uani 1 1 d .
H5 H 0.2040 0.2087 0.9750 0.045 Uiso 1 1 calc R
C6 C 0.14386(14) 0.32469(11) 0.90054(12) 0.0385(4) Uani 1 1 d .
C7 C 0.20275(13) 0.40201(11) 0.91837(11) 0.0390(4) Uani 1 1 d .
H7 H 0.1932 0.4461 0.8750 0.047 Uiso 1 1 calc R
C8 C 0.07116(14) 0.29348(12) 0.81145(12) 0.0422(4) Uani 1 1 d .
C9 C 0.02901(14) 0.35963(12) 0.73553(12) 0.0442(4) Uani 1 1 d .
C10 C 0.02179(17) 0.33301(15) 0.65088(13) 0.0558(5) Uani 1 1 d .
H10 H 0.0456 0.2756 0.6434 0.067 Uiso 1 1 calc R
C11 C -0.0198(2) 0.38982(19) 0.57810(16) 0.0735(7) Uani 1 1 d .
H11 H -0.0239 0.3710 0.5218 0.088 Uiso 1 1 calc R
C12 C -0.0555(2) 0.47467(19) 0.58851(17) 0.0779(7) Uani 1 1 d .
H12 H -0.0835 0.5134 0.5392 0.093 Uiso 1 1 calc R
C13 C -0.04999(19) 0.50258(15) 0.67172(16) 0.0652(6) Uani 1 1 d .
H13 H -0.0744 0.5600 0.6785 0.078 Uiso 1 1 calc R
C14 C -0.00825(15) 0.44539(13) 0.74505(14) 0.0515(5) Uani 1 1 d .
H14 H -0.0050 0.4642 0.8011 0.062 Uiso 1 1 calc R
C15 C 0.35648(13) 0.48062(10) 1.03782(11) 0.0368(4) Uani 1 1 d .
C16 C 0.32658(14) 0.56457(11) 0.99798(11) 0.0403(4) Uani 1 1 d .
H16 H 0.2544 0.5742 0.9537 0.048 Uiso 1 1 calc R
C17 C 0.40483(15) 0.63389(11) 1.02457(12) 0.0405(4) Uani 1 1 d .
C18 C 0.51186(14) 0.62038(11) 1.09111(12) 0.0413(4) Uani 1 1 d .
C19 C 0.53913(13) 0.53701(11) 1.13315(12) 0.0393(4) Uani 1 1 d .
C20 C 0.46186(14) 0.46657(11) 1.10734(12) 0.0398(4) Uani 1 1 d .
H20 H 0.4803 0.4110 1.1361 0.048 Uiso 1 1 calc R
C21 C 0.09110(13) 0.17208(10) 1.07623(12) 0.0373(4) Uani 1 1 d .
C22 C 0.16202(17) 0.10076(11) 1.08273(16) 0.0559(5) Uani 1 1 d .
H22 H 0.2191 0.1067 1.0612 0.067 Uiso 1 1 calc R
C23 C 0.1494(2) 0.01977(12) 1.12111(19) 0.0672(6) Uani 1 1 d .
H23 H 0.1985 -0.0275 1.1250 0.081 Uiso 1 1 calc R
C24 C 0.06738(17) 0.00844(12) 1.15280(14) 0.0556(5) Uani 1 1 d .
H24 H 0.0573 -0.0469 1.1755 0.067 Uiso 1 1 calc R
C25 C -0.00110(17) 0.08038(13) 1.15087(14) 0.0540(5) Uani 1 1 d .
H25 H -0.0560 0.0745 1.1746 0.065 Uiso 1 1 calc R
C26 C 0.01179(16) 0.16107(12) 1.11372(13) 0.0469(4) Uani 1 1 d .
H26 H -0.0341 0.2094 1.1139 0.056 Uiso 1 1 calc R
C27 C -0.02409(13) 0.29125(10) 0.96756(11) 0.0342(4) Uani 1 1 d .
C28 C -0.10171(15) 0.22749(12) 0.91650(12) 0.0429(4) Uani 1 1 d .
H28 H -0.0823 0.1669 0.9245 0.052 Uiso 1 1 calc R
C29 C -0.20683(17) 0.25199(15) 0.85424(13) 0.0559(5) Uani 1 1 d .
H29 H -0.2580 0.2080 0.8213 0.067 Uiso 1 1 calc R
C30 C -0.23638(18) 0.34129(16) 0.84064(15) 0.0618(6) Uani 1 1 d .
H30 H -0.3074 0.3581 0.7985 0.074 Uiso 1 1 calc R
C31 C -0.16059(18) 0.40501(14) 0.88956(16) 0.0606(6) Uani 1 1 d .
H31 H -0.1798 0.4656 0.8801 0.073 Uiso 1 1 calc R
C32 C -0.05567(15) 0.38058(11) 0.95298(14) 0.0485(5) Uani 1 1 d .
H32 H -0.0055 0.4249 0.9864 0.058 Uiso 1 1 calc R
C33 C 0.68200(17) 0.44734(14) 1.24325(16) 0.0634(6) Uani 1 1 d .
H33A H 0.6336 0.4309 1.2734 0.095 Uiso 1 1 calc R
H33B H 0.7587 0.4525 1.2868 0.095 Uiso 1 1 calc R
H33C H 0.6780 0.4020 1.1996 0.095 Uiso 1 1 calc R
C34 C 0.5994(4) 0.7430(2) 1.1824(2) 0.1243(14) Uani 1 1 d .
H34A H 0.5255 0.7650 1.1734 0.186 Uiso 1 1 calc R
H34B H 0.6484 0.7928 1.1855 0.186 Uiso 1 1 calc R
H34C H 0.6299 0.7094 1.2379 0.186 Uiso 1 1 calc R
C35 C 0.27182(19) 0.74340(14) 0.93855(17) 0.0659(6) Uani 1 1 d .
H35A H 0.2415 0.7088 0.8837 0.099 Uiso 1 1 calc R
H35B H 0.2688 0.8062 0.9239 0.099 Uiso 1 1 calc R
H35C H 0.2279 0.7325 0.9739 0.099 Uiso 1 1 calc R

loop_
_atom_site_aniso_label
_atom_site_aniso_U_11
_atom_site_aniso_U_22
_atom_site_aniso_U_33
_atom_site_aniso_U_23
_atom_site_aniso_U_13
_atom_site_aniso_U_12
N1 0.0400(7) 0.0369(7) 0.0418(8) -0.0004(6) 0.0134(6) -0.0074(6)
O1 0.0682(9) 0.0579(8) 0.0589(9) -0.0204(7) 0.0312(8) -0.0053(7)
O2 0.0738(9) 0.0452(7) 0.0560(9) -0.0159(6) 0.0284(7) -0.0151(6)
O3 0.0368(7) 0.0523(8) 0.0608(9) 0.0038(6) 0.0079(6) -0.0055(5)
O4 0.0515(8) 0.0491(7) 0.0777(10) -0.0028(7) 0.0234(7) -0.0200(6)
O5 0.0531(8) 0.0447(7) 0.0744(10) 0.0162(7) 0.0201(7) -0.0026(6)
C1 0.0374(8) 0.0277(7) 0.0418(9) -0.0031(6) 0.0171(7) -0.0005(6)
C2 0.0507(10) 0.0324(8) 0.0399(10) -0.0012(7) 0.0168(8) -0.0037(7)
C3 0.0463(10) 0.0449(10) 0.0405(10) 0.0025(8) 0.0099(8) -0.0084(7)
C4 0.0354(8) 0.0352(8) 0.0485(10) 0.0015(7) 0.0140(7) -0.0017(6)
C5 0.0375(8) 0.0321(8) 0.0445(10) -0.0053(7) 0.0166(7) -0.0014(6)
C6 0.0385(8) 0.0392(8) 0.0415(10) -0.0064(7) 0.0199(8) -0.0051(7)
C7 0.0401(9) 0.0406(9) 0.0378(9) -0.0020(7) 0.0170(7) -0.0049(7)
C8 0.0411(9) 0.0466(9) 0.0460(10) -0.0124(8) 0.0248(8) -0.0086(7)
C9 0.0401(9) 0.0542(10) 0.0411(10) -0.0089(8) 0.0191(8) -0.0143(7)
C10 0.0595(12) 0.0668(12) 0.0468(12) -0.0120(9) 0.0272(10) -0.0187(9)
C11 0.0872(17) 0.0940(18) 0.0462(13) -0.0016(12) 0.0338(12) -0.0204(14)
C12 0.0755(15) 0.098(2) 0.0589(15) 0.0255(14) 0.0254(12) -0.0106(13)
C13 0.0627(13) 0.0652(13) 0.0699(16) 0.0109(11) 0.0288(12) -0.0011(10)
C14 0.0499(10) 0.0578(11) 0.0490(11) -0.0036(9) 0.0220(9) -0.0054(8)
C15 0.0363(8) 0.0370(8) 0.0410(9) -0.0049(7) 0.0195(7) -0.0060(6)
C16 0.0360(8) 0.0450(9) 0.0398(10) -0.0001(7) 0.0151(7) -0.0017(7)
C17 0.0443(9) 0.0367(8) 0.0465(10) 0.0016(7) 0.0243(8) -0.0017(7)
C18 0.0386(9) 0.0390(9) 0.0507(11) -0.0068(7) 0.0224(8) -0.0094(7)
C19 0.0331(8) 0.0438(9) 0.0427(10) -0.0043(7) 0.0170(7) -0.0021(6)
C20 0.0389(9) 0.0371(8) 0.0453(10) -0.0018(7) 0.0187(8) -0.0015(6)
C21 0.0363(8) 0.0308(8) 0.0410(9) -0.0006(7) 0.0111(7) -0.0021(6)
C22 0.0538(11) 0.0349(9) 0.0893(16) 0.0065(9) 0.0391(11) 0.0028(8)
C23 0.0700(13) 0.0331(9) 0.1025(19) 0.0125(10) 0.0383(13) 0.0103(9)
C24 0.0653(12) 0.0372(9) 0.0596(13) 0.0097(8) 0.0195(10) -0.0075(8)
C25 0.0593(11) 0.0545(11) 0.0512(12) 0.0114(9) 0.0251(9) -0.0032(9)
C26 0.0514(10) 0.0437(9) 0.0492(11) 0.0093(8) 0.0236(9) 0.0076(8)
C27 0.0389(8) 0.0315(8) 0.0362(9) 0.0011(6) 0.0193(7) 0.0024(6)
C28 0.0485(10) 0.0412(9) 0.0370(9) -0.0043(7) 0.0147(8) -0.0002(7)
C29 0.0491(11) 0.0741(14) 0.0375(10) -0.0047(9) 0.0098(9) -0.0044(9)
C30 0.0462(11) 0.0901(16) 0.0461(12) 0.0190(11) 0.0149(9) 0.0181(10)
C31 0.0594(12) 0.0525(11) 0.0772(15) 0.0231(11) 0.0350(11) 0.0224(9)
C32 0.0476(10) 0.0344(8) 0.0676(13) 0.0041(8) 0.0271(9) 0.0053(7)
C33 0.0484(11) 0.0595(12) 0.0703(15) 0.0076(11) 0.0106(10) 0.0059(9)
C34 0.178(4) 0.094(2) 0.096(2) -0.0470(18) 0.049(2) -0.078(2)
C35 0.0636(13) 0.0593(12) 0.0742(16) 0.0198(11) 0.0268(12) 0.0135(10)

loop_
_atom_type_symbol
_atom_type_description
_atom_type_scat_dispersion_real
_atom_type_scat_dispersion_imag
_atom_type_scat_source
C C 0.0033 0.0016 'International Tables Vol C Tables 4.2.6.8 and 6.1.1.4'
H H 0.0000 0.0000 'International Tables Vol C Tables 4.2.6.8 and 6.1.1.4'
N N 0.0061 0.0033 'International Tables Vol C Tables 4.2.6.8 and 6.1.1.4'
O O 0.0106 0.0060 'International Tables Vol C Tables 4.2.6.8 and 6.1.1.4'

loop_
_geom_angle_atom_site_label_1
_geom_angle_atom_site_label_2
_geom_angle_atom_site_label_3
_geom_angle
C7 N1 C15 123.77(14)
C7 N1 C4 109.33(13)
C15 N1 C4 124.53(14)
C19 O3 C33 118.48(14)
C18 O4 C34 115.49(18)
C17 O5 C35 118.13(15)
C27 C1 C21 110.65(12)
C27 C1 C2 113.82(12)
C21 C1 C2 102.66(13)
C27 C1 C5 111.59(13)
C21 C1 C5 114.75(12)
C2 C1 C5 102.90(12)
O1 C2 C3 125.78(17)
O1 C2 C1 125.08(16)
C3 C2 C1 109.12(14)
C2 C3 C4 104.61(15)
C2 C3 H3A 110.8
C4 C3 H3A 110.8
C2 C3 H3B 110.8
C4 C3 H3B 110.8
H3A C3 H3B 108.9
N1 C4 C3 112.27(14)
N1 C4 C5 103.07(13)
C3 C4 C5 107.20(13)
N1 C4 H4 111.3
C3 C4 H4 111.3
C5 C4 H4 111.3
C6 C5 C4 102.80(13)
C6 C5 C1 115.33(13)
C4 C5 C1 106.83(13)
C6 C5 H5 110.5
C4 C5 H5 110.5
C1 C5 H5 110.5
C7 C6 C8 125.15(16)
C7 C6 C5 108.85(15)
C8 C6 C5 125.22(15)
C6 C7 N1 113.72(15)
C6 C7 H7 123.1
N1 C7 H7 123.1
O2 C8 C6 121.66(17)
O2 C8 C9 119.39(16)
C6 C8 C9 118.94(15)
C10 C9 C14 118.53(19)
C10 C9 C8 118.55(17)
C14 C9 C8 122.85(16)
C11 C10 C9 121.1(2)
C11 C10 H10 119.5
C9 C10 H10 119.5
C10 C11 C12 119.8(2)
C10 C11 H11 120.1
C12 C11 H11 120.1
C11 C12 C13 120.3(2)
C11 C12 H12 119.9
C13 C12 H12 119.9
C12 C13 C14 120.0(2)
C12 C13 H13 120.0
C14 C13 H13 120.0
C13 C14 C9 120.3(2)
C13 C14 H14 119.8
C9 C14 H14 119.8
C16 C15 C20 120.76(14)
C16 C15 N1 118.32(15)
C20 C15 N1 120.92(14)
C17 C16 C15 119.52(16)
C17 C16 H16 120.2
C15 C16 H16 120.2
O5 C17 C18 115.43(15)
O5 C17 C16 123.94(16)
C18 C17 C16 120.63(15)
O4 C18 C17 119.63(16)
O4 C18 C19 121.01(15)
C17 C18 C19 119.25(15)
O3 C19 C20 124.17(15)
O3 C19 C18 114.86(14)
C20 C19 C18 120.96(16)
C19 C20 C15 118.76(15)
C19 C20 H20 120.6
C15 C20 H20 120.6
C22 C21 C26 117.12(16)
C22 C21 C1 125.28(15)
C26 C21 C1 117.59(14)
C21 C22 C23 120.74(18)
C21 C22 H22 119.6
C23 C22 H22 119.6
C24 C23 C22 121.36(18)
C24 C23 H23 119.3
C22 C23 H23 119.3
C23 C24 C25 118.79(17)
C23 C24 H24 120.6
C25 C24 H24 120.6
C24 C25 C26 119.99(18)
C24 C25 H25 120.0
C26 C25 H25 120.0
C25 C26 C21 121.82(17)
C25 C26 H26 119.1
C21 C26 H26 119.1
C32 C27 C28 117.56(16)
C32 C27 C1 121.62(15)
C28 C27 C1 120.67(14)
C29 C28 C27 121.34(17)
C29 C28 H28 119.3
C27 C28 H28 119.3
C28 C29 C30 120.12(19)
C28 C29 H29 119.9
C30 C29 H29 119.9
C31 C30 C29 119.33(18)
C31 C30 H30 120.3
C29 C30 H30 120.3
C30 C31 C32 120.68(18)
C30 C31 H31 119.7
C32 C31 H31 119.7
C31 C32 C27 120.95(18)
C31 C32 H32 119.5
C27 C32 H32 119.5
O3 C33 H33A 109.5
O3 C33 H33B 109.5
H33A C33 H33B 109.5
O3 C33 H33C 109.5
H33A C33 H33C 109.5
H33B C33 H33C 109.5
O4 C34 H34A 109.5
O4 C34 H34B 109.5
H34A C34 H34B 109.5
O4 C34 H34C 109.5
H34A C34 H34C 109.5
H34B C34 H34C 109.5
O5 C35 H35A 109.5
O5 C35 H35B 109.5
H35A C35 H35B 109.5
O5 C35 H35C 109.5
H35A C35 H35C 109.5
H35B C35 H35C 109.5

loop_
_geom_bond_atom_site_label_1
_geom_bond_atom_site_label_2
_geom_bond_distance
N1 C7 1.356(2)
N1 C15 1.411(2)
N1 C4 1.478(2)
O1 C2 1.205(2)
O2 C8 1.233(2)
O3 C19 1.368(2)
O3 C33 1.413(2)
O4 C18 1.3749(19)
O4 C34 1.382(3)
O5 C17 1.363(2)
O5 C35 1.399(2)
C1 C27 1.521(2)
C1 C21 1.540(2)
C1 C2 1.549(2)
C1 C5 1.576(2)
C2 C3 1.500(3)
C3 C4 1.514(3)
C3 H3A 0.9700
C3 H3B 0.9700
C4 C5 1.565(2)
C4 H4 0.9800
C5 C6 1.508(2)
C5 H5 0.9800
C6 C7 1.343(2)
C6 C8 1.443(2)
C7 H7 0.9300
C8 C9 1.493(3)
C9 C10 1.386(3)
C9 C14 1.391(3)
C10 C11 1.369(3)
C10 H10 0.9300
C11 C12 1.375(4)
C11 H11 0.9300
C12 C13 1.377(4)
C12 H12 0.9300
C13 C14 1.379(3)
C13 H13 0.9300
C14 H14 0.9300
C15 C16 1.386(2)
C15 C20 1.389(2)
C16 C17 1.384(2)
C16 H16 0.9300
C17 C18 1.383(2)
C18 C19 1.389(2)
C19 C20 1.388(2)
C20 H20 0.9300
C21 C22 1.375(2)
C21 C26 1.384(2)
C22 C23 1.391(3)
C22 H22 0.9300
C23 C24 1.351(3)
C23 H23 0.9300
C24 C25 1.377(3)
C24 H24 0.9300
C25 C26 1.379(2)
C25 H25 0.9300
C26 H26 0.9300
C27 C32 1.381(2)
C27 C28 1.385(2)
C28 C29 1.375(3)
C28 H28 0.9300
C29 C30 1.374(3)
C29 H29 0.9300
C30 C31 1.363(3)
C30 H30 0.9300
C31 C32 1.379(3)
C31 H31 0.9300
C32 H32 0.9300
C33 H33A 0.9600
C33 H33B 0.9600
C33 H33C 0.9600
C34 H34A 0.9600
C34 H34B 0.9600
C34 H34C 0.9600
C35 H35A 0.9600
C35 H35B 0.9600
C35 H35C 0.9600

loop_
_geom_torsion_atom_site_label_1
_geom_torsion_atom_site_label_2
_geom_torsion_atom_site_label_3
_geom_torsion_atom_site_label_4
_geom_torsion
C27 C1 C2 O1 35.7(2)
C21 C1 C2 O1 -83.9(2)
C5 C1 C2 O1 156.61(17)
C27 C1 C2 C3 -145.86(14)
C21 C1 C2 C3 94.51(15)
C5 C1 C2 C3 -24.94(17)
O1 C2 C3 C4 -149.55(18)
C1 C2 C3 C4 32.01(17)
C7 N1 C4 C3 -129.72(15)
C15 N1 C4 C3 67.3(2)
C7 N1 C4 C5 -14.69(17)
C15 N1 C4 C5 -177.71(14)
C2 C3 C4 N1 86.95(16)
C2 C3 C4 C5 -25.54(17)
N1 C4 C5 C6 13.59(16)
C3 C4 C5 C6 132.21(14)
N1 C4 C5 C1 -108.21(14)
C3 C4 C5 C1 10.41(17)
C27 C1 C5 C6 17.25(18)
C21 C1 C5 C6 144.13(14)
C2 C1 C5 C6 -105.19(15)
C27 C1 C5 C4 130.77(13)
C21 C1 C5 C4 -102.35(15)
C2 C1 C5 C4 8.34(16)
C4 C5 C6 C7 -8.65(17)
C1 C5 C6 C7 107.19(15)
C4 C5 C6 C8 161.61(15)
C1 C5 C6 C8 -82.55(19)
C8 C6 C7 N1 -170.69(15)
C5 C6 C7 N1 -0.4(2)
C15 N1 C7 C6 173.34(15)
C4 N1 C7 C6 10.2(2)
C7 C6 C8 O2 159.23(17)
C5 C6 C8 O2 -9.5(3)
C7 C6 C8 C9 -19.2(3)
C5 C6 C8 C9 172.13(14)
O2 C8 C9 C10 -36.9(2)
C6 C8 C9 C10 141.57(17)
O2 C8 C9 C14 140.07(18)
C6 C8 C9 C14 -41.5(2)
C14 C9 C10 C11 0.7(3)
C8 C9 C10 C11 177.79(18)
C9 C10 C11 C12 -0.2(3)
C10 C11 C12 C13 -0.3(4)
C11 C12 C13 C14 0.2(4)
C12 C13 C14 C9 0.4(3)
C10 C9 C14 C13 -0.8(3)
C8 C9 C14 C13 -177.75(17)
C7 N1 C15 C16 32.2(2)
C4 N1 C15 C16 -167.17(15)
C7 N1 C15 C20 -147.39(16)
C4 N1 C15 C20 13.3(2)
C20 C15 C16 C17 3.4(2)
N1 C15 C16 C17 -176.18(15)
C35 O5 C17 C18 -163.92(18)
C35 O5 C17 C16 16.7(3)
C15 C16 C17 O5 178.56(16)
C15 C16 C17 C18 -0.7(3)
C34 O4 C18 C17 95.0(3)
C34 O4 C18 C19 -88.7(3)
O5 C17 C18 O4 -4.9(2)
C16 C17 C18 O4 174.43(16)
O5 C17 C18 C19 178.70(16)
C16 C17 C18 C19 -1.9(3)
C33 O3 C19 C20 0.6(3)
C33 O3 C19 C18 -178.24(17)
O4 C18 C19 O3 4.6(2)
C17 C18 C19 O3 -179.10(15)
O4 C18 C19 C20 -174.29(16)
C17 C18 C19 C20 2.0(3)
O3 C19 C20 C15 -178.20(16)
C18 C19 C20 C15 0.6(2)
C16 C15 C20 C19 -3.3(2)
N1 C15 C20 C19 176.28(15)
C27 C1 C21 C22 132.00(18)
C2 C1 C21 C22 -106.2(2)
C5 C1 C21 C22 4.6(2)
C27 C1 C21 C26 -49.1(2)
C2 C1 C21 C26 72.66(18)
C5 C1 C21 C26 -176.50(15)
C26 C21 C22 C23 3.4(3)
C1 C21 C22 C23 -177.72(19)
C21 C22 C23 C24 0.2(4)
C22 C23 C24 C25 -3.3(4)
C23 C24 C25 C26 2.6(3)
C24 C25 C26 C21 1.2(3)
C22 C21 C26 C25 -4.1(3)
C1 C21 C26 C25 176.92(17)
C21 C1 C27 C32 148.81(16)
C2 C1 C27 C32 33.8(2)
C5 C1 C27 C32 -82.11(18)
C21 C1 C27 C28 -35.6(2)
C2 C1 C27 C28 -150.61(15)
C5 C1 C27 C28 93.46(17)
C32 C27 C28 C29 -0.7(3)
C1 C27 C28 C29 -176.42(16)
C27 C28 C29 C30 0.9(3)
C28 C29 C30 C31 -0.1(3)
C29 C30 C31 C32 -0.8(3)
C30 C31 C32 C27 1.0(3)
C28 C27 C32 C31 -0.2(3)
C1 C27 C32 C31 175.45(17)
